data_4024697
loop_
_publ_author_name
'Bo Yao'
'De-Xian Wang'
'Han-Yuan Gong'
'Zhi-Tang Huang'
'Mei-Xiang Wang'

_publ_section_title
;
Synthesis, Structure, and Reactions of NH-Bridged Calix[m]arene[n]pyridines
;
_journal_name_full 'Journal of Organic Chemistry'
_journal_page_first 5361
_journal_page_last 5368
_journal_paper_doi 10.1021/jo900826n
_journal_volume 74
_journal_year 2009
_chemical_formula_moiety 'C32 H34 N6 O4'
_chemical_formula_sum 'C32 H34 N6 O4'
_chemical_formula_weight 566.65
_chemical_name_systematic
; 
 ? 
;
_space_group_IT_number 14
_symmetry_cell_setting monoclinic
_symmetry_space_group_name_Hall '-P 2ybc'
_symmetry_space_group_name_H-M 'P 1 21/c 1'
_atom_sites_solution_hydrogens geom
_atom_sites_solution_primary direct
_atom_sites_solution_secondary difmap
_audit_creation_method SHELXL-97
_cell_angle_alpha 90.00
_cell_angle_beta 96.66(3)
_cell_angle_gamma 90.00
_cell_formula_units_Z 8
_cell_length_a 9.4503(19)
_cell_length_b 25.929(5)
_cell_length_c 23.646(5)
_cell_measurement_temperature 293(2)
_cell_volume 5755(2)
_computing_cell_refinement 'Rapid Auto(Rigaku 2001)'
_computing_data_collection 'Rapid Auto(Rigaku 2001)'
_computing_data_reduction 'Rapid Auto(Rigaku 2001)'
_computing_structure_refinement 'SHELXL-97 (Sheldrick, 1997)'
_computing_structure_solution 'SHELXS-97 (Sheldrick, 1990)'
_diffrn_ambient_temperature 293(2)
_diffrn_measured_fraction_theta_full 0.985
_diffrn_measured_fraction_theta_max 0.985
_diffrn_measurement_device_type 'Rigaku raxis Rapid IP'
_diffrn_measurement_method oscillation
_diffrn_radiation_monochromator graphite
_diffrn_radiation_source 'fine-focus sealed tube'
_diffrn_radiation_type MoK\a
_diffrn_radiation_wavelength 0.71073
_diffrn_reflns_av_R_equivalents 0.0000
_diffrn_reflns_av_sigmaI/netI 0.0920
_diffrn_reflns_limit_h_max 12
_diffrn_reflns_limit_h_min 0
_diffrn_reflns_limit_k_max 33
_diffrn_reflns_limit_k_min 0
_diffrn_reflns_limit_l_max 30
_diffrn_reflns_limit_l_min -30
_diffrn_reflns_number 12987
_diffrn_reflns_theta_full 27.47
_diffrn_reflns_theta_max 27.47
_diffrn_reflns_theta_min 1.17
_exptl_absorpt_coefficient_mu 0.089
_exptl_absorpt_correction_T_max 0.9956
_exptl_absorpt_correction_T_min 0.9463
_exptl_absorpt_correction_type empirical
_exptl_absorpt_process_details abscor
_exptl_crystal_colour brown
_exptl_crystal_density_diffrn 1.308
_exptl_crystal_density_method 'not measured'
_exptl_crystal_description 'thin plate'
_exptl_crystal_F_000 2400
_exptl_crystal_size_max 0.63
_exptl_crystal_size_mid 0.55
_exptl_crystal_size_min 0.05
_refine_diff_density_max 0.323
_refine_diff_density_min -0.338
_refine_diff_density_rms 0.086
_refine_ls_extinction_method none
_refine_ls_goodness_of_fit_ref 0.945
_refine_ls_hydrogen_treatment constr
_refine_ls_matrix_type full
_refine_ls_number_parameters 757
_refine_ls_number_reflns 12987
_refine_ls_number_restraints 0
_refine_ls_restrained_S_all 0.945
_refine_ls_R_factor_all 0.1167
_refine_ls_R_factor_gt 0.0571
_refine_ls_shift/su_max 0.001
_refine_ls_shift/su_mean 0.000
_refine_ls_structure_factor_coef Fsqd
_refine_ls_weighting_details 'calc w=1/[\s^2^(Fo^2^)+(0.0633P)^2^+0.0000P] where P=(Fo^2^+2Fc^2^)/3'
_refine_ls_weighting_scheme calc
_refine_ls_wR_factor_gt 0.1195
_refine_ls_wR_factor_ref 0.1407
_reflns_number_gt 7310
_reflns_number_total 12987
_reflns_threshold_expression >2sigma(I)
_cod_data_source_file jo900826n_si_003.cif
_cod_data_source_block a
_cod_depositor_comments
;
The following automatic conversions were performed:
'_symmetry_cell_setting' value 'Monoclinic' changed to 'monoclinic'
according to '/home/saulius/struct/CIF-dictionaries/cif_core.dic'
dictionary named 'cif_core.dic' version 2.4.1 from 2010-06-29.

Automatic conversion script
Id: cif_fix_enum 1527 2010-12-29 10:47:43Z saulius 
;
_cod_original_sg_symbol_H-M P2(1)/c
_cod_database_code 4024697

loop_
_symmetry_equiv_pos_as_xyz
'x, y, z'
'-x, y+1/2, -z+1/2'
'-x, -y, -z'
'x, -y-1/2, z-1/2'

loop_
_atom_site_label
_atom_site_type_symbol
_atom_site_fract_x
_atom_site_fract_y
_atom_site_fract_z
_atom_site_U_iso_or_equiv
_atom_site_adp_type
_atom_site_occupancy
_atom_site_symmetry_multiplicity
_atom_site_calc_flag
_atom_site_refinement_flags
_atom_site_disorder_assembly
_atom_site_disorder_group
O1 O 0.28970(16) 0.97748(8) 0.36508(7) 0.0383(4) Uani 1 1 d . . .
O2 O 0.12316(16) 0.95291(8) 0.42192(7) 0.0379(4) Uani 1 1 d . . .
O3 O -0.24534(18) 1.05538(7) 0.06712(7) 0.0356(4) Uani 1 1 d . . .
O4 O -0.15592(18) 0.97511(7) 0.08411(7) 0.0362(4) Uani 1 1 d . . .
O5 O 0.77945(16) 0.28100(8) 0.33163(7) 0.0380(4) Uani 1 1 d . . .
O6 O 0.62404(17) 0.31724(7) 0.38708(7) 0.0364(4) Uani 1 1 d . . .
O7 O 0.22411(17) 0.19176(7) 0.05957(6) 0.0325(4) Uani 1 1 d . . .
O8 O 0.32542(16) 0.27141(7) 0.06239(6) 0.0302(4) Uani 1 1 d . . .
N1 N -0.17753(19) 0.98188(8) 0.33916(8) 0.0292(5) Uani 1 1 d . . .
N2 N 0.06119(18) 0.96130(8) 0.32870(8) 0.0303(5) Uani 1 1 d . . .
N3 N -0.0838(2) 1.03888(8) 0.14377(7) 0.0261(4) Uani 1 1 d . . .
N4 N -0.17030(19) 1.10189(8) 0.20266(7) 0.0248(4) Uani 1 1 d . . .
N5 N -0.2601(2) 1.16462(8) 0.26093(8) 0.0330(5) Uani 1 1 d . . .
H5A H -0.2665 1.1974 0.2657 0.040 Uiso 1 1 calc R . .
N6 N -0.4160(2) 1.00386(9) 0.34570(9) 0.0372(5) Uani 1 1 d . . .
H6A H -0.4986 0.9921 0.3508 0.045 Uiso 1 1 calc R . .
N7 N 0.32271(19) 0.28801(8) 0.30702(8) 0.0303(5) Uani 1 1 d . . .
N8 N 0.56069(19) 0.30845(8) 0.29436(8) 0.0285(4) Uani 1 1 d . . .
N9 N 0.41763(19) 0.21058(7) 0.12226(7) 0.0243(4) Uani 1 1 d . . .
N10 N 0.33902(19) 0.15358(8) 0.18972(7) 0.0262(4) Uani 1 1 d . . .
N11 N 0.2622(2) 0.09743(9) 0.25783(8) 0.0355(5) Uani 1 1 d . . .
H11A H 0.2628 0.0657 0.2684 0.043 Uiso 1 1 calc R . .
N12 N 0.0844(2) 0.26562(10) 0.31446(9) 0.0377(5) Uani 1 1 d . . .
H12A H -0.0008 0.2772 0.3145 0.045 Uiso 1 1 calc R . .
C1 C -0.3128(2) 0.96709(10) 0.34364(9) 0.0302(6) Uani 1 1 d . . .
C2 C -0.3510(2) 0.91502(11) 0.34712(10) 0.0342(6) Uani 1 1 d . . .
H2A H -0.4448 0.9058 0.3504 0.041 Uiso 1 1 calc R . .
C3 C -0.2494(3) 0.87827(11) 0.34566(11) 0.0388(6) Uani 1 1 d . . .
H3A H -0.2728 0.8436 0.3482 0.047 Uiso 1 1 calc R . .
C4 C -0.1090(3) 0.89286(11) 0.34024(11) 0.0369(6) Uani 1 1 d . . .
H4B H -0.0374 0.8685 0.3385 0.044 Uiso 1 1 calc R . .
C5 C -0.0819(2) 0.94454(10) 0.33760(9) 0.0292(5) Uani 1 1 d . . .
C6 C -0.0066(2) 0.99960(9) 0.23548(9) 0.0246(5) Uani 1 1 d . . .
H6B H -0.0799 1.0169 0.2505 0.030 Uiso 1 1 calc R . .
C7 C 0.0869(2) 0.96895(9) 0.27032(10) 0.0264(5) Uani 1 1 d . . .
C8 C 0.1981(2) 0.94416(10) 0.24841(11) 0.0323(6) Uani 1 1 d . . .
H8A H 0.2634 0.9248 0.2720 0.039 Uiso 1 1 calc R . .
C9 C 0.2109(3) 0.94853(11) 0.19100(11) 0.0370(6) Uani 1 1 d . . .
H9A H 0.2835 0.9309 0.1759 0.044 Uiso 1 1 calc R . .
C10 C 0.1181(2) 0.97847(10) 0.15566(10) 0.0332(6) Uani 1 1 d . . .
H10B H 0.1284 0.9812 0.1171 0.040 Uiso 1 1 calc R . .
C11 C 0.0093(2) 1.00451(9) 0.17817(9) 0.0251(5) Uani 1 1 d . . .
C12 C -0.0886(2) 1.09202(9) 0.16096(9) 0.0242(5) Uani 1 1 d . . .
C13 C -0.0137(2) 1.12807(11) 0.13456(10) 0.0322(6) Uani 1 1 d . . .
H13A H 0.0424 1.1188 0.1064 0.039 Uiso 1 1 calc R . .
C14 C -0.0244(3) 1.17876(11) 0.15130(11) 0.0362(6) Uani 1 1 d . . .
H14A H 0.0240 1.2046 0.1341 0.043 Uiso 1 1 calc R . .
C15 C -0.1067(3) 1.19080(10) 0.19328(10) 0.0331(6) Uani 1 1 d . . .
H15A H -0.1157 1.2248 0.2048 0.040 Uiso 1 1 calc R . .
C16 C -0.1775(2) 1.15087(10) 0.21878(9) 0.0273(5) Uani 1 1 d . . .
C17 C -0.3268(2) 1.08261(10) 0.30349(10) 0.0298(5) Uani 1 1 d . . .
H17A H -0.2671 1.0635 0.2829 0.036 Uiso 1 1 calc R . .
C18 C -0.3349(2) 1.13572(10) 0.29728(9) 0.0286(5) Uani 1 1 d . . .
C19 C -0.4238(2) 1.16401(11) 0.32955(10) 0.0341(6) Uani 1 1 d . . .
H19A H -0.4292 1.1997 0.3260 0.041 Uiso 1 1 calc R . .
C20 C -0.5028(3) 1.13895(12) 0.36631(11) 0.0406(7) Uani 1 1 d . . .
H20A H -0.5614 1.1580 0.3874 0.049 Uiso 1 1 calc R . .
C21 C -0.4968(2) 1.08642(12) 0.37249(10) 0.0362(6) Uani 1 1 d . . .
H21A H -0.5509 1.0699 0.3975 0.043 Uiso 1 1 calc R . .
C22 C -0.4086(2) 1.05794(11) 0.34078(10) 0.0316(6) Uani 1 1 d . . .
C23 C 0.1693(2) 0.96467(10) 0.37246(10) 0.0304(5) Uani 1 1 d . . .
C24 C 0.2240(2) 0.95012(11) 0.47482(10) 0.0338(6) Uani 1 1 d . . .
C25 C 0.1290(3) 0.93376(14) 0.51841(11) 0.0528(8) Uani 1 1 d . . .
H25A H 0.1841 0.9313 0.5551 0.079 Uiso 1 1 calc R . .
H25B H 0.0877 0.9008 0.5081 0.079 Uiso 1 1 calc R . .
H25C H 0.0546 0.9588 0.5199 0.079 Uiso 1 1 calc R . .
C26 C 0.2854(3) 1.00265(13) 0.48992(12) 0.0520(8) Uani 1 1 d . . .
H26A H 0.3501 1.0003 0.5243 0.078 Uiso 1 1 calc R . .
H26B H 0.2098 1.0261 0.4956 0.078 Uiso 1 1 calc R . .
H26C H 0.3355 1.0150 0.4595 0.078 Uiso 1 1 calc R . .
C27 C 0.3382(4) 0.91099(15) 0.46820(12) 0.0650(10) Uani 1 1 d . . .
H27A H 0.4036 0.9098 0.5024 0.098 Uiso 1 1 calc R . .
H27B H 0.3883 0.9205 0.4367 0.098 Uiso 1 1 calc R . .
H27C H 0.2955 0.8776 0.4612 0.098 Uiso 1 1 calc R . .
C28 C -0.1690(2) 1.02499(10) 0.09480(9) 0.0274(5) Uani 1 1 d . . .
C29 C -0.2449(3) 0.95137(12) 0.03520(11) 0.0417(7) Uani 1 1 d . . .
C30 C -0.1939(5) 0.89683(15) 0.03684(15) 0.0837(13) Uani 1 1 d . . .
H30A H -0.0946 0.8961 0.0317 0.126 Uiso 1 1 calc R . .
H30B H -0.2473 0.8776 0.0069 0.126 Uiso 1 1 calc R . .
H30C H -0.2069 0.8818 0.0730 0.126 Uiso 1 1 calc R . .
C31 C -0.2170(3) 0.97738(14) -0.01975(11) 0.0550(9) Uani 1 1 d . . .
H31A H -0.1174 0.9751 -0.0240 0.083 Uiso 1 1 calc R . .
H31B H -0.2444 1.0130 -0.0188 0.083 Uiso 1 1 calc R . .
H31C H -0.2714 0.9606 -0.0513 0.083 Uiso 1 1 calc R . .
C32 C -0.4003(3) 0.95398(14) 0.04542(13) 0.0544(8) Uani 1 1 d . . .
H32A H -0.4118 0.9383 0.0814 0.082 Uiso 1 1 calc R . .
H32B H -0.4575 0.9359 0.0155 0.082 Uiso 1 1 calc R . .
H32C H -0.4300 0.9894 0.0458 0.082 Uiso 1 1 calc R . .
C33 C 0.1866(2) 0.30257(11) 0.31038(9) 0.0338(6) Uani 1 1 d . . .
C34 C 0.1471(3) 0.35490(12) 0.30980(11) 0.0421(7) Uani 1 1 d . . .
H34A H 0.0530 0.3642 0.3123 0.051 Uiso 1 1 calc R . .
C35 C 0.2474(3) 0.39161(12) 0.30551(12) 0.0470(7) Uani 1 1 d . . .
H35A H 0.2224 0.4263 0.3056 0.056 Uiso 1 1 calc R . .
C36 C 0.3889(3) 0.37732(11) 0.30090(11) 0.0390(6) Uani 1 1 d . . .
H36A H 0.4594 0.4017 0.2972 0.047 Uiso 1 1 calc R . .
C37 C 0.4174(2) 0.32556(10) 0.30210(9) 0.0298(6) Uani 1 1 d . . .
C38 C 0.4927(2) 0.26033(9) 0.20697(9) 0.0252(5) Uani 1 1 d . . .
H38A H 0.4194 0.2453 0.2243 0.030 Uiso 1 1 calc R . .
C39 C 0.5850(2) 0.29491(9) 0.23693(9) 0.0256(5) Uani 1 1 d . . .
C40 C 0.6955(2) 0.31685(10) 0.21170(10) 0.0318(5) Uani 1 1 d . . .
H40A H 0.7596 0.3390 0.2322 0.038 Uiso 1 1 calc R . .
C41 C 0.7094(2) 0.30534(11) 0.15550(10) 0.0343(6) Uani 1 1 d . . .
H41A H 0.7816 0.3208 0.1380 0.041 Uiso 1 1 calc R . .
C42 C 0.6180(2) 0.27127(10) 0.12501(10) 0.0306(5) Uani 1 1 d . . .
H42A H 0.6286 0.2638 0.0873 0.037 Uiso 1 1 calc R . .
C43 C 0.5102(2) 0.24833(9) 0.15111(9) 0.0237(5) Uani 1 1 d . . .
C44 C 0.4169(2) 0.15940(9) 0.14650(9) 0.0247(5) Uani 1 1 d . . .
C45 C 0.4975(2) 0.12173(10) 0.12531(10) 0.0308(5) Uani 1 1 d . . .
H45A H 0.5512 0.1283 0.0956 0.037 Uiso 1 1 calc R . .
C46 C 0.4954(3) 0.07338(10) 0.15019(11) 0.0352(6) Uani 1 1 d . . .
H46A H 0.5477 0.0465 0.1369 0.042 Uiso 1 1 calc R . .
C47 C 0.4174(2) 0.06530(10) 0.19388(10) 0.0312(5) Uani 1 1 d . . .
H47A H 0.4151 0.0330 0.2108 0.037 Uiso 1 1 calc R . .
C48 C 0.3400(2) 0.10665(10) 0.21310(9) 0.0274(5) Uani 1 1 d . . .
C49 C 0.1822(2) 0.18297(11) 0.28581(10) 0.0328(6) Uani 1 1 d . . .
H49A H 0.2385 0.1996 0.2617 0.039 Uiso 1 1 calc R . .
C50 C 0.1826(2) 0.12966(11) 0.28930(10) 0.0319(6) Uani 1 1 d . . .
C51 C 0.1011(3) 0.10532(12) 0.32728(10) 0.0395(6) Uani 1 1 d . . .
H51A H 0.1041 0.0696 0.3310 0.047 Uiso 1 1 calc R . .
C52 C 0.0169(3) 0.13371(14) 0.35908(10) 0.0452(8) Uani 1 1 d . . .
H52A H -0.0381 0.1171 0.3837 0.054 Uiso 1 1 calc R . .
C53 C 0.0130(3) 0.18654(13) 0.35495(10) 0.0414(7) Uani 1 1 d . . .
H53A H -0.0454 0.2056 0.3762 0.050 Uiso 1 1 calc R . .
C54 C 0.0974(2) 0.21157(11) 0.31861(10) 0.0340(6) Uani 1 1 d . . .
C55 C 0.6650(2) 0.30098(10) 0.33836(10) 0.0299(5) Uani 1 1 d . . .
C56 C 0.7141(2) 0.30722(12) 0.44186(10) 0.0369(6) Uani 1 1 d . . .
C57 C 0.7161(3) 0.24949(12) 0.45258(12) 0.0436(7) Uani 1 1 d . . .
H57A H 0.7709 0.2328 0.4261 0.065 Uiso 1 1 calc R . .
H57B H 0.6204 0.2364 0.4476 0.065 Uiso 1 1 calc R . .
H57C H 0.7583 0.2427 0.4908 0.065 Uiso 1 1 calc R . .
C58 C 0.6322(3) 0.33500(13) 0.48417(11) 0.0510(8) Uani 1 1 d . . .
H58A H 0.5402 0.3193 0.4843 0.076 Uiso 1 1 calc R . .
H58B H 0.6208 0.3706 0.4735 0.076 Uiso 1 1 calc R . .
H58C H 0.6838 0.3326 0.5215 0.076 Uiso 1 1 calc R . .
C59 C 0.8613(3) 0.32945(13) 0.44188(12) 0.0504(8) Uani 1 1 d . . .
H59A H 0.9123 0.3103 0.4160 0.076 Uiso 1 1 calc R . .
H59B H 0.9113 0.3273 0.4795 0.076 Uiso 1 1 calc R . .
H59C H 0.8543 0.3649 0.4301 0.076 Uiso 1 1 calc R . .
C60 C 0.3135(2) 0.22235(10) 0.07916(9) 0.0250(5) Uani 1 1 d . . .
C61 C 0.2377(2) 0.28970(10) 0.01059(9) 0.0309(6) Uani 1 1 d . . .
C62 C 0.2959(3) 0.34326(11) 0.00274(11) 0.0422(7) Uani 1 1 d . . .
H62A H 0.3940 0.3409 -0.0038 0.063 Uiso 1 1 calc R . .
H62B H 0.2884 0.3633 0.0364 0.063 Uiso 1 1 calc R . .
H62C H 0.2421 0.3595 -0.0293 0.063 Uiso 1 1 calc R . .
C63 C 0.2629(3) 0.25593(11) -0.03985(10) 0.0373(6) Uani 1 1 d . . .
H63A H 0.3623 0.2564 -0.0448 0.056 Uiso 1 1 calc R . .
H63B H 0.2082 0.2689 -0.0736 0.056 Uiso 1 1 calc R . .
H63C H 0.2341 0.2212 -0.0329 0.056 Uiso 1 1 calc R . .
C64 C 0.0820(3) 0.29165(12) 0.02073(11) 0.0405(6) Uani 1 1 d . . .
H64A H 0.0715 0.3139 0.0524 0.061 Uiso 1 1 calc R . .
H64B H 0.0502 0.2576 0.0289 0.061 Uiso 1 1 calc R . .
H64C H 0.0260 0.3047 -0.0127 0.061 Uiso 1 1 calc R . .

loop_
_atom_site_aniso_label
_atom_site_aniso_U_11
_atom_site_aniso_U_22
_atom_site_aniso_U_33
_atom_site_aniso_U_23
_atom_site_aniso_U_13
_atom_site_aniso_U_12
O1 0.0174(8) 0.0569(13) 0.0408(9) 0.0043(9) 0.0042(7) -0.0073(8)
O2 0.0242(8) 0.0571(13) 0.0312(9) 0.0173(9) -0.0020(7) -0.0074(8)
O3 0.0404(9) 0.0372(11) 0.0269(8) 0.0021(8) -0.0056(7) 0.0048(8)
O4 0.0429(10) 0.0324(11) 0.0313(9) -0.0081(8) -0.0048(7) 0.0056(8)
O5 0.0218(8) 0.0576(13) 0.0341(9) -0.0023(9) 0.0015(7) 0.0074(8)
O6 0.0284(8) 0.0490(12) 0.0301(9) -0.0146(8) -0.0042(7) 0.0099(8)
O7 0.0365(9) 0.0354(10) 0.0244(8) -0.0023(7) -0.0017(7) -0.0098(8)
O8 0.0333(8) 0.0306(10) 0.0244(8) 0.0028(7) -0.0063(7) -0.0048(7)
N1 0.0202(9) 0.0369(13) 0.0302(10) 0.0114(9) 0.0018(7) -0.0044(9)
N2 0.0170(9) 0.0384(13) 0.0348(10) 0.0166(9) 0.0000(8) -0.0014(8)
N3 0.0298(10) 0.0266(11) 0.0216(9) 0.0010(8) 0.0010(7) 0.0022(8)
N4 0.0235(9) 0.0262(11) 0.0241(9) 0.0025(8) 0.0010(7) 0.0025(8)
N5 0.0374(11) 0.0244(12) 0.0385(11) -0.0006(9) 0.0097(9) 0.0039(9)
N6 0.0197(9) 0.0441(14) 0.0492(13) 0.0109(11) 0.0103(9) -0.0043(9)
N7 0.0240(9) 0.0386(13) 0.0281(10) -0.0093(9) 0.0016(7) 0.0064(9)
N8 0.0236(9) 0.0314(12) 0.0296(10) -0.0118(9) -0.0003(7) 0.0037(8)
N9 0.0283(9) 0.0251(11) 0.0194(9) -0.0012(8) 0.0025(7) -0.0046(8)
N10 0.0262(9) 0.0293(12) 0.0233(9) -0.0008(8) 0.0032(7) -0.0041(9)
N11 0.0419(12) 0.0294(13) 0.0363(11) 0.0033(9) 0.0098(9) -0.0077(10)
N12 0.0192(9) 0.0567(16) 0.0381(11) -0.0093(11) 0.0070(8) 0.0079(10)
C1 0.0239(11) 0.0409(16) 0.0259(11) 0.0083(11) 0.0031(9) -0.0045(11)
C2 0.0246(11) 0.0464(17) 0.0313(12) 0.0093(12) 0.0018(9) -0.0134(12)
C3 0.0364(14) 0.0365(16) 0.0425(14) 0.0116(12) 0.0005(11) -0.0143(12)
C4 0.0293(12) 0.0379(16) 0.0429(14) 0.0151(12) 0.0020(10) 0.0002(12)
C5 0.0210(11) 0.0393(16) 0.0264(11) 0.0113(10) -0.0013(9) -0.0057(10)
C6 0.0199(10) 0.0252(13) 0.0291(11) 0.0032(10) 0.0042(9) -0.0003(9)
C7 0.0204(10) 0.0266(13) 0.0317(12) 0.0066(10) 0.0013(9) -0.0055(9)
C8 0.0265(11) 0.0262(14) 0.0430(14) 0.0084(11) -0.0010(10) 0.0011(10)
C9 0.0274(12) 0.0380(16) 0.0462(15) -0.0044(12) 0.0069(11) 0.0072(11)
C10 0.0297(12) 0.0382(16) 0.0328(12) -0.0033(11) 0.0083(10) 0.0004(11)
C11 0.0245(11) 0.0212(13) 0.0290(11) 0.0024(10) 0.0004(9) -0.0037(9)
C12 0.0237(10) 0.0272(13) 0.0204(10) 0.0020(9) -0.0024(8) 0.0014(10)
C13 0.0322(12) 0.0397(16) 0.0256(11) 0.0040(11) 0.0069(10) -0.0021(11)
C14 0.0374(13) 0.0338(16) 0.0387(14) 0.0094(12) 0.0097(11) -0.0062(12)
C15 0.0370(13) 0.0243(14) 0.0374(13) 0.0033(11) 0.0009(11) 0.0002(11)
C16 0.0235(11) 0.0305(14) 0.0272(11) 0.0014(10) 0.0005(9) 0.0042(10)
C17 0.0225(11) 0.0380(16) 0.0294(12) 0.0008(11) 0.0055(9) 0.0009(10)
C18 0.0232(10) 0.0359(15) 0.0259(11) -0.0016(10) -0.0010(9) -0.0007(10)
C19 0.0343(12) 0.0362(16) 0.0315(12) -0.0071(11) 0.0030(10) 0.0001(11)
C20 0.0363(14) 0.056(2) 0.0306(13) -0.0106(13) 0.0083(11) 0.0035(13)
C21 0.0274(12) 0.057(2) 0.0248(12) 0.0005(12) 0.0046(10) -0.0011(12)
C22 0.0224(11) 0.0420(16) 0.0296(12) 0.0017(11) -0.0008(9) -0.0034(11)
C23 0.0265(12) 0.0318(14) 0.0324(12) 0.0096(11) 0.0014(9) 0.0012(10)
C24 0.0256(12) 0.0461(17) 0.0283(12) 0.0081(11) -0.0024(9) -0.0004(11)
C25 0.0485(16) 0.072(2) 0.0364(14) 0.0191(15) -0.0025(12) -0.0175(16)
C26 0.0556(18) 0.061(2) 0.0402(15) -0.0017(15) 0.0075(13) -0.0163(16)
C27 0.076(2) 0.078(3) 0.0359(15) -0.0049(16) -0.0142(15) 0.043(2)
C28 0.0272(11) 0.0354(15) 0.0208(10) -0.0014(10) 0.0074(9) -0.0004(11)
C29 0.0485(16) 0.0428(17) 0.0317(13) -0.0128(12) -0.0035(11) 0.0014(13)
C30 0.121(3) 0.056(2) 0.065(2) -0.0303(19) -0.030(2) 0.027(2)
C31 0.0542(17) 0.081(3) 0.0301(14) -0.0147(15) 0.0063(12) -0.0123(17)
C32 0.0512(17) 0.064(2) 0.0466(16) -0.0058(16) -0.0011(13) -0.0184(16)
C33 0.0274(12) 0.0502(18) 0.0232(11) -0.0108(11) 0.0002(9) 0.0115(12)
C34 0.0293(13) 0.057(2) 0.0388(14) -0.0129(13) -0.0014(11) 0.0212(13)
C35 0.0498(16) 0.0400(17) 0.0492(16) -0.0109(14) -0.0030(13) 0.0199(15)
C36 0.0352(13) 0.0366(16) 0.0434(14) -0.0122(12) -0.0026(11) 0.0092(12)
C37 0.0265(11) 0.0351(15) 0.0268(11) -0.0116(10) -0.0014(9) 0.0106(11)
C38 0.0206(10) 0.0272(13) 0.0281(11) -0.0023(10) 0.0044(8) 0.0006(9)
C39 0.0243(10) 0.0220(13) 0.0294(11) -0.0057(10) -0.0014(9) 0.0056(9)
C40 0.0314(12) 0.0252(14) 0.0369(13) -0.0005(11) -0.0048(10) -0.0038(11)
C41 0.0283(12) 0.0385(16) 0.0364(13) 0.0065(11) 0.0050(10) -0.0087(11)
C42 0.0330(12) 0.0351(15) 0.0233(11) 0.0025(10) 0.0022(9) -0.0027(11)
C43 0.0222(10) 0.0234(13) 0.0247(11) -0.0012(9) -0.0006(8) -0.0009(9)
C44 0.0260(11) 0.0279(13) 0.0196(10) -0.0026(9) 0.0001(8) -0.0054(10)
C45 0.0333(12) 0.0321(15) 0.0278(11) -0.0034(10) 0.0068(10) -0.0006(11)
C46 0.0372(13) 0.0267(14) 0.0417(14) -0.0083(12) 0.0045(11) 0.0013(11)
C47 0.0322(12) 0.0248(14) 0.0353(13) -0.0006(11) -0.0022(10) -0.0041(11)
C48 0.0260(11) 0.0330(15) 0.0226(10) -0.0010(10) 0.0010(9) -0.0065(10)
C49 0.0247(11) 0.0478(18) 0.0271(11) -0.0014(11) 0.0076(9) -0.0054(11)
C50 0.0269(11) 0.0436(17) 0.0249(11) -0.0006(11) 0.0022(9) -0.0074(11)
C51 0.0374(13) 0.0513(18) 0.0295(12) 0.0030(12) 0.0030(11) -0.0135(13)
C52 0.0307(13) 0.078(2) 0.0277(13) 0.0045(14) 0.0069(10) -0.0157(14)
C53 0.0277(12) 0.070(2) 0.0275(13) -0.0078(13) 0.0077(10) -0.0020(14)
C54 0.0207(11) 0.0555(19) 0.0256(11) -0.0048(12) 0.0018(9) -0.0026(11)
C55 0.0226(11) 0.0311(14) 0.0352(13) -0.0047(11) -0.0006(9) -0.0020(10)
C56 0.0269(12) 0.0576(19) 0.0248(12) -0.0070(12) -0.0037(9) 0.0013(12)
C57 0.0378(14) 0.055(2) 0.0391(14) -0.0028(13) 0.0078(11) 0.0038(14)
C58 0.0505(16) 0.065(2) 0.0355(14) -0.0182(14) -0.0047(12) 0.0141(16)
C59 0.0410(15) 0.065(2) 0.0419(15) -0.0024(15) -0.0104(12) -0.0061(15)
C60 0.0283(11) 0.0310(14) 0.0166(10) -0.0032(9) 0.0065(8) -0.0049(10)
C61 0.0290(11) 0.0354(15) 0.0267(11) 0.0042(11) -0.0033(9) 0.0006(11)
C62 0.0504(16) 0.0390(17) 0.0352(13) 0.0074(12) -0.0039(12) -0.0058(13)
C63 0.0410(13) 0.0454(17) 0.0246(12) 0.0017(11) -0.0002(10) 0.0074(12)
C64 0.0320(13) 0.0481(18) 0.0413(14) -0.0008(13) 0.0041(11) 0.0044(12)

loop_
_atom_type_symbol
_atom_type_description
_atom_type_scat_dispersion_real
_atom_type_scat_dispersion_imag
_atom_type_scat_source
C C 0.0033 0.0016 'International Tables Vol C Tables 4.2.6.8 and 6.1.1.4'
H H 0.0000 0.0000 'International Tables Vol C Tables 4.2.6.8 and 6.1.1.4'
N N 0.0061 0.0033 'International Tables Vol C Tables 4.2.6.8 and 6.1.1.4'
O O 0.0106 0.0060 'International Tables Vol C Tables 4.2.6.8 and 6.1.1.4'

loop_
_geom_angle_atom_site_label_1
_geom_angle_atom_site_label_2
_geom_angle_atom_site_label_3
_geom_angle
_geom_angle_site_symmetry_1
_geom_angle_site_symmetry_3
_geom_angle_publ_flag
C23 O2 C24 120.59(17) . . ?
C28 O4 C29 119.78(19) . . ?
C55 O6 C56 120.38(18) . . ?
C60 O8 C61 119.45(17) . . ?
C5 N1 C1 116.6(2) . . ?
C23 N2 C7 121.36(18) . . ?
C23 N2 C5 122.18(19) . . ?
C7 N2 C5 116.15(17) . . ?
C28 N3 C11 125.0(2) . . ?
C28 N3 C12 116.91(18) . . ?
C11 N3 C12 118.13(17) . . ?
C16 N4 C12 116.4(2) . . ?
C16 N5 C18 132.5(2) . . ?
C16 N5 H5A 113.8 . . ?
C18 N5 H5A 113.8 . . ?
C1 N6 C22 130.4(2) . . ?
C1 N6 H6A 114.8 . . ?
C22 N6 H6A 114.8 . . ?
C37 N7 C33 116.9(2) . . ?
C55 N8 C39 120.20(18) . . ?
C55 N8 C37 123.28(18) . . ?
C39 N8 C37 116.29(17) . . ?
C60 N9 C43 123.4(2) . . ?
C60 N9 C44 117.66(18) . . ?
C43 N9 C44 118.00(17) . . ?
C44 N10 C48 116.2(2) . . ?
C48 N11 C50 132.4(2) . . ?
C48 N11 H11A 113.8 . . ?
C50 N11 H11A 113.8 . . ?
C33 N12 C54 130.0(2) . . ?
C33 N12 H12A 115.0 . . ?
C54 N12 H12A 115.0 . . ?
N1 C1 N6 119.3(2) . . ?
N1 C1 C2 122.0(2) . . ?
N6 C1 C2 118.6(2) . . ?
C3 C2 C1 119.1(2) . . ?
C3 C2 H2A 120.4 . . ?
C1 C2 H2A 120.4 . . ?
C2 C3 C4 119.6(3) . . ?
C2 C3 H3A 120.2 . . ?
C4 C3 H3A 120.2 . . ?
C5 C4 C3 117.0(3) . . ?
C5 C4 H4B 121.5 . . ?
C3 C4 H4B 121.5 . . ?
N1 C5 C4 125.6(2) . . ?
N1 C5 N2 115.6(2) . . ?
C4 C5 N2 118.7(2) . . ?
C7 C6 C11 120.0(2) . . ?
C7 C6 H6B 120.0 . . ?
C11 C6 H6B 120.0 . . ?
C8 C7 C6 120.2(2) . . ?
C8 C7 N2 120.9(2) . . ?
C6 C7 N2 118.7(2) . . ?
C9 C8 C7 119.1(2) . . ?
C9 C8 H8A 120.4 . . ?
C7 C8 H8A 120.4 . . ?
C10 C9 C8 121.3(2) . . ?
C10 C9 H9A 119.3 . . ?
C8 C9 H9A 119.3 . . ?
C9 C10 C11 119.3(2) . . ?
C9 C10 H10B 120.3 . . ?
C11 C10 H10B 120.3 . . ?
C6 C11 C10 120.0(2) . . ?
C6 C11 N3 118.8(2) . . ?
C10 C11 N3 121.1(2) . . ?
N4 C12 C13 125.2(2) . . ?
N4 C12 N3 115.4(2) . . ?
C13 C12 N3 119.4(2) . . ?
C12 C13 C14 117.5(2) . . ?
C12 C13 H13A 121.3 . . ?
C14 C13 H13A 121.3 . . ?
C15 C14 C13 119.6(2) . . ?
C15 C14 H14A 120.2 . . ?
C13 C14 H14A 120.2 . . ?
C14 C15 C16 118.9(2) . . ?
C14 C15 H15A 120.6 . . ?
C16 C15 H15A 120.6 . . ?
N4 C16 N5 120.4(2) . . ?
N4 C16 C15 122.5(2) . . ?
N5 C16 C15 117.1(2) . . ?
C18 C17 C22 119.7(2) . . ?
C18 C17 H17A 120.1 . . ?
C22 C17 H17A 120.1 . . ?
C17 C18 N5 125.1(2) . . ?
C17 C18 C19 119.3(2) . . ?
N5 C18 C19 115.6(2) . . ?
C20 C19 C18 120.0(3) . . ?
C20 C19 H19A 120.0 . . ?
C18 C19 H19A 120.0 . . ?
C21 C20 C19 121.3(3) . . ?
C21 C20 H20A 119.3 . . ?
C19 C20 H20A 119.3 . . ?
C20 C21 C22 119.2(2) . . ?
C20 C21 H21A 120.4 . . ?
C22 C21 H21A 120.4 . . ?
C17 C22 C21 120.4(3) . . ?
C17 C22 N6 123.0(2) . . ?
C21 C22 N6 116.4(2) . . ?
O1 C23 O2 126.5(2) . . ?
O1 C23 N2 122.5(2) . . ?
O2 C23 N2 110.99(19) . . ?
O2 C24 C27 110.1(2) . . ?
O2 C24 C25 102.47(18) . . ?
C27 C24 C25 112.0(3) . . ?
O2 C24 C26 110.4(2) . . ?
C27 C24 C26 111.9(2) . . ?
C25 C24 C26 109.7(2) . . ?
C24 C25 H25A 109.5 . . ?
C24 C25 H25B 109.5 . . ?
H25A C25 H25B 109.5 . . ?
C24 C25 H25C 109.5 . . ?
H25A C25 H25C 109.5 . . ?
H25B C25 H25C 109.5 . . ?
C24 C26 H26A 109.5 . . ?
C24 C26 H26B 109.5 . . ?
H26A C26 H26B 109.5 . . ?
C24 C26 H26C 109.5 . . ?
H26A C26 H26C 109.5 . . ?
H26B C26 H26C 109.5 . . ?
C24 C27 H27A 109.5 . . ?
C24 C27 H27B 109.5 . . ?
H27A C27 H27B 109.5 . . ?
C24 C27 H27C 109.5 . . ?
H27A C27 H27C 109.5 . . ?
H27B C27 H27C 109.5 . . ?
O3 C28 O4 126.6(2) . . ?
O3 C28 N3 122.6(2) . . ?
O4 C28 N3 110.9(2) . . ?
O4 C29 C30 102.8(2) . . ?
O4 C29 C31 110.2(2) . . ?
C30 C29 C31 110.9(3) . . ?
O4 C29 C32 109.2(2) . . ?
C30 C29 C32 110.7(3) . . ?
C31 C29 C32 112.6(2) . . ?
C29 C30 H30A 109.5 . . ?
C29 C30 H30B 109.5 . . ?
H30A C30 H30B 109.5 . . ?
C29 C30 H30C 109.5 . . ?
H30A C30 H30C 109.5 . . ?
H30B C30 H30C 109.5 . . ?
C29 C31 H31A 109.5 . . ?
C29 C31 H31B 109.5 . . ?
H31A C31 H31B 109.5 . . ?
C29 C31 H31C 109.5 . . ?
H31A C31 H31C 109.5 . . ?
H31B C31 H31C 109.5 . . ?
C29 C32 H32A 109.5 . . ?
C29 C32 H32B 109.5 . . ?
H32A C32 H32B 109.5 . . ?
C29 C32 H32C 109.5 . . ?
H32A C32 H32C 109.5 . . ?
H32B C32 H32C 109.5 . . ?
N7 C33 N12 119.4(2) . . ?
N7 C33 C34 121.5(3) . . ?
N12 C33 C34 119.1(2) . . ?
C35 C34 C33 119.4(2) . . ?
C35 C34 H34A 120.3 . . ?
C33 C34 H34A 120.3 . . ?
C34 C35 C36 120.1(3) . . ?
C34 C35 H35A 120.0 . . ?
C36 C35 H35A 120.0 . . ?
C37 C36 C35 116.4(3) . . ?
C37 C36 H36A 121.8 . . ?
C35 C36 H36A 121.8 . . ?
N7 C37 C36 125.7(2) . . ?
N7 C37 N8 115.5(2) . . ?
C36 C37 N8 118.7(2) . . ?
C43 C38 C39 119.7(2) . . ?
C43 C38 H38A 120.2 . . ?
C39 C38 H38A 120.2 . . ?
C40 C39 C38 120.5(2) . . ?
C40 C39 N8 121.0(2) . . ?
C38 C39 N8 118.5(2) . . ?
C41 C40 C39 119.1(2) . . ?
C41 C40 H40A 120.5 . . ?
C39 C40 H40A 120.5 . . ?
C42 C41 C40 121.2(2) . . ?
C42 C41 H41A 119.4 . . ?
C40 C41 H41A 119.4 . . ?
C41 C42 C43 119.4(2) . . ?
C41 C42 H42A 120.3 . . ?
C43 C42 H42A 120.3 . . ?
C42 C43 C38 120.2(2) . . ?
C42 C43 N9 121.4(2) . . ?
C38 C43 N9 118.30(19) . . ?
N10 C44 C45 125.4(2) . . ?
N10 C44 N9 115.8(2) . . ?
C45 C44 N9 118.8(2) . . ?
C44 C45 C46 117.0(2) . . ?
C44 C45 H45A 121.5 . . ?
C46 C45 H45A 121.5 . . ?
C47 C46 C45 120.0(2) . . ?
C47 C46 H46A 120.0 . . ?
C45 C46 H46A 120.0 . . ?
C46 C47 C48 118.7(2) . . ?
C46 C47 H47A 120.7 . . ?
C48 C47 H47A 120.7 . . ?
N10 C48 N11 119.8(2) . . ?
N10 C48 C47 122.8(2) . . ?
N11 C48 C47 117.4(2) . . ?
C50 C49 C54 119.7(2) . . ?
C50 C49 H49A 120.1 . . ?
C54 C49 H49A 120.1 . . ?
C49 C50 N11 124.3(2) . . ?
C49 C50 C51 119.4(2) . . ?
N11 C50 C51 116.3(3) . . ?
C52 C51 C50 120.5(3) . . ?
C52 C51 H51A 119.8 . . ?
C50 C51 H51A 119.8 . . ?
C51 C52 C53 120.6(3) . . ?
C51 C52 H52A 119.7 . . ?
C53 C52 H52A 119.7 . . ?
C52 C53 C54 119.6(3) . . ?
C52 C53 H53A 120.2 . . ?
C54 C53 H53A 120.2 . . ?
C49 C54 C53 120.1(3) . . ?
C49 C54 N12 122.8(2) . . ?
C53 C54 N12 117.0(2) . . ?
O5 C55 O6 126.7(2) . . ?
O5 C55 N8 122.2(2) . . ?
O6 C55 N8 111.10(19) . . ?
O6 C56 C59 111.6(2) . . ?
O6 C56 C58 101.99(19) . . ?
C59 C56 C58 111.1(2) . . ?
O6 C56 C57 108.2(2) . . ?
C59 C56 C57 112.5(2) . . ?
C58 C56 C57 110.8(2) . . ?
C56 C57 H57A 109.5 . . ?
C56 C57 H57B 109.5 . . ?
H57A C57 H57B 109.5 . . ?
C56 C57 H57C 109.5 . . ?
H57A C57 H57C 109.5 . . ?
H57B C57 H57C 109.5 . . ?
C56 C58 H58A 109.5 . . ?
C56 C58 H58B 109.5 . . ?
H58A C58 H58B 109.5 . . ?
C56 C58 H58C 109.5 . . ?
H58A C58 H58C 109.5 . . ?
H58B C58 H58C 109.5 . . ?
C56 C59 H59A 109.5 . . ?
C56 C59 H59B 109.5 . . ?
H59A C59 H59B 109.5 . . ?
C56 C59 H59C 109.5 . . ?
H59A C59 H59C 109.5 . . ?
H59B C59 H59C 109.5 . . ?
O7 C60 O8 126.0(2) . . ?
O7 C60 N9 123.3(2) . . ?
O8 C60 N9 110.74(18) . . ?
O8 C61 C62 102.68(18) . . ?
O8 C61 C64 109.95(19) . . ?
C62 C61 C64 111.2(2) . . ?
O8 C61 C63 110.0(2) . . ?
C62 C61 C63 109.9(2) . . ?
C64 C61 C63 112.7(2) . . ?
C61 C62 H62A 109.5 . . ?
C61 C62 H62B 109.5 . . ?
H62A C62 H62B 109.5 . . ?
C61 C62 H62C 109.5 . . ?
H62A C62 H62C 109.5 . . ?
H62B C62 H62C 109.5 . . ?
C61 C63 H63A 109.5 . . ?
C61 C63 H63B 109.5 . . ?
H63A C63 H63B 109.5 . . ?
C61 C63 H63C 109.5 . . ?
H63A C63 H63C 109.5 . . ?
H63B C63 H63C 109.5 . . ?
C61 C64 H64A 109.5 . . ?
C61 C64 H64B 109.5 . . ?
H64A C64 H64B 109.5 . . ?
C61 C64 H64C 109.5 . . ?
H64A C64 H64C 109.5 . . ?
H64B C64 H64C 109.5 . . ?

loop_
_geom_bond_atom_site_label_1
_geom_bond_atom_site_label_2
_geom_bond_distance
_geom_bond_site_symmetry_2
_geom_bond_publ_flag
O1 C23 1.218(3) . ?
O2 C23 1.330(3) . ?
O2 C24 1.484(3) . ?
O3 C28 1.208(3) . ?
O4 C28 1.326(3) . ?
O4 C29 1.483(3) . ?
O5 C55 1.226(3) . ?
O6 C55 1.326(3) . ?
O6 C56 1.488(3) . ?
O7 C60 1.211(3) . ?
O8 C60 1.341(3) . ?
O8 C61 1.476(3) . ?
N1 C5 1.328(3) . ?
N1 C1 1.350(3) . ?
N2 C23 1.370(3) . ?
N2 C7 1.443(3) . ?
N2 C5 1.459(3) . ?
N3 C28 1.379(3) . ?
N3 C11 1.436(3) . ?
N3 C12 1.439(3) . ?
N4 C16 1.330(3) . ?
N4 C12 1.346(3) . ?
N5 C16 1.382(3) . ?
N5 C18 1.393(3) . ?
N5 H5A 0.8600 . ?
N6 C1 1.369(3) . ?
N6 C22 1.409(4) . ?
N6 H6A 0.8600 . ?
N7 C37 1.337(3) . ?
N7 C33 1.352(3) . ?
N8 C55 1.362(3) . ?
N8 C39 1.447(3) . ?
N8 C37 1.456(3) . ?
N9 C60 1.367(3) . ?
N9 C43 1.432(3) . ?
N9 C44 1.446(3) . ?
N10 C44 1.335(3) . ?
N10 C48 1.336(3) . ?
N11 C48 1.377(3) . ?
N11 C50 1.396(3) . ?
N11 H11A 0.8600 . ?
N12 C33 1.372(4) . ?
N12 C54 1.409(4) . ?
N12 H12A 0.8600 . ?
C1 C2 1.402(4) . ?
C2 C3 1.356(4) . ?
C2 H2A 0.9300 . ?
C3 C4 1.400(3) . ?
C3 H3A 0.9300 . ?
C4 C5 1.367(4) . ?
C4 H4B 0.9300 . ?
C6 C7 1.386(3) . ?
C6 C11 1.387(3) . ?
C6 H6B 0.9300 . ?
C7 C8 1.383(3) . ?
C8 C9 1.381(4) . ?
C8 H8A 0.9300 . ?
C9 C10 1.378(4) . ?
C9 H9A 0.9300 . ?
C10 C11 1.387(3) . ?
C10 H10B 0.9300 . ?
C12 C13 1.367(3) . ?
C13 C14 1.380(4) . ?
C13 H13A 0.9300 . ?
C14 C15 1.366(4) . ?
C14 H14A 0.9300 . ?
C15 C16 1.406(4) . ?
C15 H15A 0.9300 . ?
C17 C18 1.386(4) . ?
C17 C22 1.394(3) . ?
C17 H17A 0.9300 . ?
C18 C19 1.406(3) . ?
C19 C20 1.373(4) . ?
C19 H19A 0.9300 . ?
C20 C21 1.370(4) . ?
C20 H20A 0.9300 . ?
C21 C22 1.396(4) . ?
C21 H21A 0.9300 . ?
C24 C27 1.503(4) . ?
C24 C25 1.504(4) . ?
C24 C26 1.507(4) . ?
C25 H25A 0.9600 . ?
C25 H25B 0.9600 . ?
C25 H25C 0.9600 . ?
C26 H26A 0.9600 . ?
C26 H26B 0.9600 . ?
C26 H26C 0.9600 . ?
C27 H27A 0.9600 . ?
C27 H27B 0.9600 . ?
C27 H27C 0.9600 . ?
C29 C30 1.493(5) . ?
C29 C31 1.514(4) . ?
C29 C32 1.518(4) . ?
C30 H30A 0.9600 . ?
C30 H30B 0.9600 . ?
C30 H30C 0.9600 . ?
C31 H31A 0.9600 . ?
C31 H31B 0.9600 . ?
C31 H31C 0.9600 . ?
C32 H32A 0.9600 . ?
C32 H32B 0.9600 . ?
C32 H32C 0.9600 . ?
C33 C34 1.407(4) . ?
C34 C35 1.355(4) . ?
C34 H34A 0.9300 . ?
C35 C36 1.404(4) . ?
C35 H35A 0.9300 . ?
C36 C37 1.369(4) . ?
C36 H36A 0.9300 . ?
C38 C43 1.385(3) . ?
C38 C39 1.387(3) . ?
C38 H38A 0.9300 . ?
C39 C40 1.384(3) . ?
C40 C41 1.383(3) . ?
C40 H40A 0.9300 . ?
C41 C42 1.379(3) . ?
C41 H41A 0.9300 . ?
C42 C43 1.385(3) . ?
C42 H42A 0.9300 . ?
C44 C45 1.369(3) . ?
C45 C46 1.386(4) . ?
C45 H45A 0.9300 . ?
C46 C47 1.354(4) . ?
C46 H46A 0.9300 . ?
C47 C48 1.403(4) . ?
C47 H47A 0.9300 . ?
C49 C50 1.385(4) . ?
C49 C54 1.392(4) . ?
C49 H49A 0.9300 . ?
C50 C51 1.399(3) . ?
C51 C52 1.371(4) . ?
C51 H51A 0.9300 . ?
C52 C53 1.373(4) . ?
C52 H52A 0.9300 . ?
C53 C54 1.397(4) . ?
C53 H53A 0.9300 . ?
C56 C59 1.506(4) . ?
C56 C58 1.516(4) . ?
C56 C57 1.518(4) . ?
C57 H57A 0.9600 . ?
C57 H57B 0.9600 . ?
C57 H57C 0.9600 . ?
C58 H58A 0.9600 . ?
C58 H58B 0.9600 . ?
C58 H58C 0.9600 . ?
C59 H59A 0.9600 . ?
C59 H59B 0.9600 . ?
C59 H59C 0.9600 . ?
C61 C62 1.513(4) . ?
C61 C64 1.518(3) . ?
C61 C63 1.521(3) . ?
C62 H62A 0.9600 . ?
C62 H62B 0.9600 . ?
C62 H62C 0.9600 . ?
C63 H63A 0.9600 . ?
C63 H63B 0.9600 . ?
C63 H63C 0.9600 . ?
C64 H64A 0.9600 . ?
C64 H64B 0.9600 . ?
C64 H64C 0.9600 . ?

loop_
_geom_torsion_atom_site_label_1
_geom_torsion_atom_site_label_2
_geom_torsion_atom_site_label_3
_geom_torsion_atom_site_label_4
_geom_torsion
_geom_torsion_site_symmetry_1
_geom_torsion_site_symmetry_2
_geom_torsion_site_symmetry_3
_geom_torsion_site_symmetry_4
_geom_torsion_publ_flag
C5 N1 C1 N6 179.7(2) . . . . ?
C5 N1 C1 C2 0.7(3) . . . . ?
C22 N6 C1 N1 3.9(4) . . . . ?
C22 N6 C1 C2 -177.0(2) . . . . ?
N1 C1 C2 C3 -0.3(4) . . . . ?
N6 C1 C2 C3 -179.4(2) . . . . ?
C1 C2 C3 C4 -0.5(4) . . . . ?
C2 C3 C4 C5 1.0(4) . . . . ?
C1 N1 C5 C4 -0.1(3) . . . . ?
C1 N1 C5 N2 175.84(19) . . . . ?
C3 C4 C5 N1 -0.7(4) . . . . ?
C3 C4 C5 N2 -176.6(2) . . . . ?
C23 N2 C5 N1 101.5(3) . . . . ?
C7 N2 C5 N1 -84.8(3) . . . . ?
C23 N2 C5 C4 -82.2(3) . . . . ?
C7 N2 C5 C4 91.5(3) . . . . ?
C11 C6 C7 C8 1.5(3) . . . . ?
C11 C6 C7 N2 -175.2(2) . . . . ?
C23 N2 C7 C8 48.3(3) . . . . ?
C5 N2 C7 C8 -125.4(2) . . . . ?
C23 N2 C7 C6 -135.1(2) . . . . ?
C5 N2 C7 C6 51.2(3) . . . . ?
C6 C7 C8 C9 -2.8(4) . . . . ?
N2 C7 C8 C9 173.8(2) . . . . ?
C7 C8 C9 C10 2.3(4) . . . . ?
C8 C9 C10 C11 -0.4(4) . . . . ?
C7 C6 C11 C10 0.4(3) . . . . ?
C7 C6 C11 N3 -176.4(2) . . . . ?
C9 C10 C11 C6 -1.0(4) . . . . ?
C9 C10 C11 N3 175.7(2) . . . . ?
C28 N3 C11 C6 -124.0(2) . . . . ?
C12 N3 C11 C6 56.5(3) . . . . ?
C28 N3 C11 C10 59.2(3) . . . . ?
C12 N3 C11 C10 -120.2(2) . . . . ?
C16 N4 C12 C13 0.1(3) . . . . ?
C16 N4 C12 N3 -179.28(17) . . . . ?
C28 N3 C12 N4 100.1(2) . . . . ?
C11 N3 C12 N4 -80.3(2) . . . . ?
C28 N3 C12 C13 -79.3(3) . . . . ?
C11 N3 C12 C13 100.2(2) . . . . ?
N4 C12 C13 C14 -1.1(3) . . . . ?
N3 C12 C13 C14 178.3(2) . . . . ?
C12 C13 C14 C15 0.7(4) . . . . ?
C13 C14 C15 C16 0.6(4) . . . . ?
C12 N4 C16 N5 179.37(19) . . . . ?
C12 N4 C16 C15 1.3(3) . . . . ?
C18 N5 C16 N4 7.1(4) . . . . ?
C18 N5 C16 C15 -174.7(2) . . . . ?
C14 C15 C16 N4 -1.6(3) . . . . ?
C14 C15 C16 N5 -179.8(2) . . . . ?
C22 C17 C18 N5 -179.1(2) . . . . ?
C22 C17 C18 C19 1.1(3) . . . . ?
C16 N5 C18 C17 8.9(4) . . . . ?
C16 N5 C18 C19 -171.3(2) . . . . ?
C17 C18 C19 C20 -0.7(3) . . . . ?
N5 C18 C19 C20 179.5(2) . . . . ?
C18 C19 C20 C21 0.1(4) . . . . ?
C19 C20 C21 C22 0.1(4) . . . . ?
C18 C17 C22 C21 -1.0(3) . . . . ?
C18 C17 C22 N6 174.2(2) . . . . ?
C20 C21 C22 C17 0.4(3) . . . . ?
C20 C21 C22 N6 -175.1(2) . . . . ?
C1 N6 C22 C17 37.6(4) . . . . ?
C1 N6 C22 C21 -147.0(2) . . . . ?
C24 O2 C23 O1 -5.4(4) . . . . ?
C24 O2 C23 N2 175.4(2) . . . . ?
C7 N2 C23 O1 4.9(4) . . . . ?
C5 N2 C23 O1 178.3(2) . . . . ?
C7 N2 C23 O2 -175.9(2) . . . . ?
C5 N2 C23 O2 -2.5(3) . . . . ?
C23 O2 C24 C27 -58.3(3) . . . . ?
C23 O2 C24 C25 -177.6(2) . . . . ?
C23 O2 C24 C26 65.7(3) . . . . ?
C29 O4 C28 O3 -2.5(4) . . . . ?
C29 O4 C28 N3 176.4(2) . . . . ?
C11 N3 C28 O3 -179.8(2) . . . . ?
C12 N3 C28 O3 -0.3(3) . . . . ?
C11 N3 C28 O4 1.3(3) . . . . ?
C12 N3 C28 O4 -179.26(19) . . . . ?
C28 O4 C29 C30 177.7(3) . . . . ?
C28 O4 C29 C31 59.5(3) . . . . ?
C28 O4 C29 C32 -64.7(3) . . . . ?
C37 N7 C33 N12 178.8(2) . . . . ?
C37 N7 C33 C34 -1.2(3) . . . . ?
C54 N12 C33 N7 3.4(4) . . . . ?
C54 N12 C33 C34 -176.6(2) . . . . ?
N7 C33 C34 C35 0.3(4) . . . . ?
N12 C33 C34 C35 -179.7(2) . . . . ?
C33 C34 C35 C36 0.9(4) . . . . ?
C34 C35 C36 C37 -1.2(4) . . . . ?
C33 N7 C37 C36 0.9(3) . . . . ?
C33 N7 C37 N8 -175.65(18) . . . . ?
C35 C36 C37 N7 0.3(4) . . . . ?
C35 C36 C37 N8 176.7(2) . . . . ?
C55 N8 C37 N7 -92.0(3) . . . . ?
C39 N8 C37 N7 82.5(3) . . . . ?
C55 N8 C37 C36 91.2(3) . . . . ?
C39 N8 C37 C36 -94.3(3) . . . . ?
C43 C38 C39 C40 -1.0(3) . . . . ?
C43 C38 C39 N8 177.4(2) . . . . ?
C55 N8 C39 C40 -58.5(3) . . . . ?
C37 N8 C39 C40 126.8(2) . . . . ?
C55 N8 C39 C38 123.1(2) . . . . ?
C37 N8 C39 C38 -51.6(3) . . . . ?
C38 C39 C40 C41 2.5(4) . . . . ?
N8 C39 C40 C41 -175.9(2) . . . . ?
C39 C40 C41 C42 -2.1(4) . . . . ?
C40 C41 C42 C43 0.2(4) . . . . ?
C41 C42 C43 C38 1.3(4) . . . . ?
C41 C42 C43 N9 -176.5(2) . . . . ?
C39 C38 C43 C42 -0.9(3) . . . . ?
C39 C38 C43 N9 176.9(2) . . . . ?
C60 N9 C43 C42 -72.7(3) . . . . ?
C44 N9 C43 C42 118.9(2) . . . . ?
C60 N9 C43 C38 109.5(2) . . . . ?
C44 N9 C43 C38 -58.9(3) . . . . ?
C48 N10 C44 C45 -0.9(3) . . . . ?
C48 N10 C44 N9 -178.71(18) . . . . ?
C60 N9 C44 N10 -88.6(2) . . . . ?
C43 N9 C44 N10 80.5(2) . . . . ?
C60 N9 C44 C45 93.4(2) . . . . ?
C43 N9 C44 C45 -97.5(2) . . . . ?
N10 C44 C45 C46 1.4(3) . . . . ?
N9 C44 C45 C46 179.1(2) . . . . ?
C44 C45 C46 C47 -0.8(3) . . . . ?
C45 C46 C47 C48 -0.2(3) . . . . ?
C44 N10 C48 N11 -179.86(19) . . . . ?
C44 N10 C48 C47 -0.2(3) . . . . ?
C50 N11 C48 N10 -5.1(4) . . . . ?
C50 N11 C48 C47 175.2(2) . . . . ?
C46 C47 C48 N10 0.7(3) . . . . ?
C46 C47 C48 N11 -179.6(2) . . . . ?
C54 C49 C50 N11 179.2(2) . . . . ?
C54 C49 C50 C51 -2.2(3) . . . . ?
C48 N11 C50 C49 -9.7(4) . . . . ?
C48 N11 C50 C51 171.6(2) . . . . ?
C49 C50 C51 C52 2.7(4) . . . . ?
N11 C50 C51 C52 -178.5(2) . . . . ?
C50 C51 C52 C53 -1.1(4) . . . . ?
C51 C52 C53 C54 -1.0(4) . . . . ?
C50 C49 C54 C53 0.1(3) . . . . ?
C50 C49 C54 N12 -175.7(2) . . . . ?
C52 C53 C54 C49 1.5(4) . . . . ?
C52 C53 C54 N12 177.5(2) . . . . ?
C33 N12 C54 C49 -42.9(4) . . . . ?
C33 N12 C54 C53 141.2(2) . . . . ?
C56 O6 C55 O5 -6.4(4) . . . . ?
C56 O6 C55 N8 172.7(2) . . . . ?
C39 N8 C55 O5 -2.9(4) . . . . ?
C37 N8 C55 O5 171.4(2) . . . . ?
C39 N8 C55 O6 178.0(2) . . . . ?
C37 N8 C55 O6 -7.7(3) . . . . ?
C55 O6 C56 C59 57.8(3) . . . . ?
C55 O6 C56 C58 176.5(2) . . . . ?
C55 O6 C56 C57 -66.6(3) . . . . ?
C61 O8 C60 O7 -9.2(3) . . . . ?
C61 O8 C60 N9 170.62(18) . . . . ?
C43 N9 C60 O7 -170.5(2) . . . . ?
C44 N9 C60 O7 -2.1(3) . . . . ?
C43 N9 C60 O8 9.6(3) . . . . ?
C44 N9 C60 O8 178.05(18) . . . . ?
C60 O8 C61 C62 -173.0(2) . . . . ?
C60 O8 C61 C64 68.6(3) . . . . ?
C60 O8 C61 C63 -56.1(3) . . . . ?
